data_4313370
loop_
_publ_author_name
'Richard D. Adams'
'Burjor Captain'
'Wei Fu'
'Perry J. Pellechia'
'Mark D. Smith'

_publ_section_title
;
 Remarkable Dynamical Opening and Closing of Platinum and Palladium
 Pentaruthenium Carbido Carbonyl Cluster Complexes
;
_journal_name_full 'Inorganic Chemistry'
_journal_page_first 2094
_journal_page_last 2101
_journal_paper_doi 10.1021/ic020656o
_journal_volume 42
_journal_year 2003
_chemical_formula_sum 'C28 H27 O15 P Pt Ru5'
_chemical_formula_weight 1334.91
_chemical_name_systematic
;
  ?
;
_space_group_IT_number 2
_symmetry_cell_setting triclinic
_symmetry_space_group_name_Hall '-P 1'
_symmetry_space_group_name_H-M 'P -1'
_atom_sites_solution_hydrogens geom
_atom_sites_solution_primary direct
_atom_sites_solution_secondary difmap
_audit_creation_method SHELXL-97
_cell_angle_alpha 79.7970(10)
_cell_angle_beta 87.3380(10)
_cell_angle_gamma 72.9380(10)
_cell_formula_units_Z 2
_cell_length_a 9.9510(5)
_cell_length_b 12.1523(6)
_cell_length_c 16.8957(8)
_cell_measurement_reflns_used 4928
_cell_measurement_temperature 293(2)
_cell_measurement_theta_max 26.27
_cell_measurement_theta_min 2.14
_cell_volume 1922.31(16)
_computing_cell_refinement 'SAINT+ NT V6.02a (Bruker, 1998)'
_computing_data_collection 'SMART NT V5.619 (Bruker, 2000)'
_computing_data_reduction 'SAINT+ NT V6.02a'
_computing_molecular_graphics 'SHELXTL V5.1 (Sheldrick, 1997)'
_computing_publication_material 'SHELXTL V5.1'
_computing_structure_refinement 'SHELXL-97 (Sheldrick, 1997)'
_computing_structure_solution 'SHELXS-97 (Sheldrick, 1990)'
_diffrn_ambient_temperature 293(2)
_diffrn_measured_fraction_theta_full 0.993
_diffrn_measured_fraction_theta_max 0.993
_diffrn_measurement_device_type 'Bruker SMART APEX CCD diffractometer'
_diffrn_measurement_method 'omega scans'
_diffrn_radiation_monochromator graphite
_diffrn_radiation_source 'fine-focus sealed tube'
_diffrn_radiation_type MoK\a
_diffrn_radiation_wavelength 0.71073
_diffrn_reflns_av_R_equivalents 0.0418
_diffrn_reflns_av_sigmaI/netI 0.0627
_diffrn_reflns_limit_h_max 13
_diffrn_reflns_limit_h_min -13
_diffrn_reflns_limit_k_max 16
_diffrn_reflns_limit_k_min -15
_diffrn_reflns_limit_l_max 22
_diffrn_reflns_limit_l_min -22
_diffrn_reflns_number 20638
_diffrn_reflns_theta_full 28.32
_diffrn_reflns_theta_max 28.32
_diffrn_reflns_theta_min 1.22
_diffrn_standards_decay_% <1
_exptl_absorpt_coefficient_mu 5.643
_exptl_absorpt_correction_T_max 1.0
_exptl_absorpt_correction_T_min 0.694
_exptl_absorpt_correction_type SADABS
_exptl_absorpt_process_details '(SADABS, Bruker, 1997)'
_exptl_crystal_colour red
_exptl_crystal_density_diffrn 2.306
_exptl_crystal_density_method 'not measured'
_exptl_crystal_description Blade
_exptl_crystal_F_000 1256
_exptl_crystal_size_max 0.2
_exptl_crystal_size_mid 0.08
_exptl_crystal_size_min 0.04
_refine_diff_density_max 1.569
_refine_diff_density_min -1.411
_refine_diff_density_rms 0.335
_refine_ls_extinction_method none
_refine_ls_goodness_of_fit_ref 1.058
_refine_ls_hydrogen_treatment mixed
_refine_ls_matrix_type full
_refine_ls_number_parameters 460
_refine_ls_number_reflns 9517
_refine_ls_number_restraints 0
_refine_ls_restrained_S_all 1.058
_refine_ls_R_factor_all 0.0529
_refine_ls_R_factor_gt 0.0384
_refine_ls_shift/su_max 0.003
_refine_ls_shift/su_mean 0.000
_refine_ls_structure_factor_coef Fsqd
_refine_ls_weighting_details 'calc w=1/[\s^2^(Fo^2^)+(0.0537P)^2^+0.0000P] where P=(Fo^2^+2Fc^2^)/3'
_refine_ls_weighting_scheme calc
_refine_ls_wR_factor_gt 0.0941
_refine_ls_wR_factor_ref 0.1171
_reflns_number_gt 7697
_reflns_number_total 9517
_reflns_threshold_expression >2sigma(I)
_cod_data_source_file ic020656o_1.cif
_cod_data_source_block fu3521s
_cod_depositor_comments
;
The following automatic conversions were performed:

'_symmetry_cell_setting' value 'Triclinic' changed to 'triclinic'
according to the built-in table from CIF Core dictionary named
'cif_core.dic' version 2.4.1 from 2010-06-29.

Automatic conversion script
Id: cif_fix_values 1646 2011-03-28 12:23:43Z adriana 
;
_cod_database_code 4313370

loop_
_symmetry_equiv_pos_as_xyz
'x, y, z'
'-x, -y, -z'

loop_
_atom_site_label
_atom_site_type_symbol
_atom_site_fract_x
_atom_site_fract_y
_atom_site_fract_z
_atom_site_U_iso_or_equiv
_atom_site_adp_type
_atom_site_occupancy
_atom_site_symmetry_multiplicity
_atom_site_calc_flag
_atom_site_refinement_flags
_atom_site_disorder_assembly
_atom_site_disorder_group
Pt1 Pt 0.70763(2) 0.01681(2) 0.255622(14) 0.03589(8) Uani 1 1 d . . .
Ru1 Ru 0.73853(5) -0.14750(5) 0.39723(3) 0.03495(12) Uani 1 1 d . . .
Ru2 Ru 0.72693(5) -0.24558(5) 0.25227(3) 0.03842(13) Uani 1 1 d . . .
Ru3 Ru 0.96195(5) -0.16722(4) 0.19139(3) 0.03402(12) Uani 1 1 d . . .
Ru4 Ru 1.00229(5) -0.10065(5) 0.34046(3) 0.03527(12) Uani 1 1 d . . .
Ru5 Ru 0.97172(5) -0.32075(5) 0.34400(3) 0.03985(13) Uani 1 1 d . . .
P1 P 0.59037(18) 0.20135(15) 0.18214(11) 0.0422(4) Uani 1 1 d . . .
O11 O 0.7730(7) -0.0672(8) 0.5535(4) 0.093(2) Uani 1 1 d . . .
O12 O 0.4861(7) -0.2198(7) 0.4703(4) 0.090(2) Uani 1 1 d . . .
O13 O 0.5079(7) 0.0778(6) 0.3878(4) 0.095(2) Uani 1 1 d . . .
O21 O 0.4686(7) -0.1337(6) 0.1470(4) 0.084(2) Uani 1 1 d . . .
O22 O 0.5822(7) -0.4053(6) 0.3590(4) 0.084(2) Uani 1 1 d . . .
O23 O 0.8229(8) -0.4196(6) 0.1386(5) 0.097(2) Uani 1 1 d . . .
O31 O 1.1318(7) -0.0044(7) 0.1199(4) 0.087(2) Uani 1 1 d . . .
O32 O 0.8615(10) -0.1735(8) 0.0264(4) 0.111(3) Uani 1 1 d . . .
O33 O 1.2017(8) -0.3855(7) 0.1858(5) 0.117(3) Uani 1 1 d . . .
O41 O 1.0025(6) 0.1537(5) 0.3111(4) 0.0698(16) Uani 1 1 d . . .
O42 O 1.0972(7) -0.1460(6) 0.5141(3) 0.0775(18) Uani 1 1 d . . .
O43 O 1.3098(6) -0.1639(7) 0.2989(4) 0.085(2) Uani 1 1 d . . .
O51 O 1.2670(7) -0.4108(7) 0.4142(5) 0.103(3) Uani 1 1 d . . .
O52 O 0.9790(10) -0.5628(6) 0.3155(6) 0.123(3) Uani 1 1 d . . .
O53 O 0.8755(7) -0.3914(6) 0.5125(4) 0.097(3) Uani 1 1 d . . .
C1 C 0.8443(6) -0.1494(5) 0.2917(3) 0.0325(12) Uani 1 1 d . . .
C11 C 0.7635(7) -0.0997(8) 0.4951(4) 0.056(2) Uani 1 1 d . . .
C12 C 0.5808(8) -0.1960(7) 0.4424(4) 0.0518(18) Uani 1 1 d . . .
C13 C 0.6017(7) 0.0181(7) 0.3593(4) 0.0499(17) Uani 1 1 d . . .
C21 C 0.5638(8) -0.1660(7) 0.1871(5) 0.0545(18) Uani 1 1 d . . .
C22 C 0.6320(8) -0.3417(7) 0.3196(5) 0.0553(18) Uani 1 1 d . . .
C23 C 0.7882(9) -0.3530(8) 0.1793(5) 0.061(2) Uani 1 1 d . . .
C31 C 1.0701(8) -0.0661(7) 0.1483(4) 0.0519(18) Uani 1 1 d . . .
C32 C 0.8985(9) -0.1728(8) 0.0890(4) 0.061(2) Uani 1 1 d . . .
C33 C 1.1096(11) -0.3115(9) 0.1998(7) 0.085(3) Uani 1 1 d . . .
C41 C 0.9908(8) 0.0630(7) 0.3207(4) 0.0502(17) Uani 1 1 d . . .
C42 C 1.0565(7) -0.1258(7) 0.4505(4) 0.0503(17) Uani 1 1 d . . .
C43 C 1.1932(7) -0.1394(7) 0.3127(4) 0.0513(17) Uani 1 1 d . . .
C51 C 1.1575(8) -0.3749(8) 0.3879(5) 0.063(2) Uani 1 1 d . . .
C52 C 0.9720(10) -0.4711(8) 0.3258(6) 0.070(2) Uani 1 1 d . . .
C53 C 0.8862(9) -0.3400(8) 0.4495(5) 0.064(2) Uani 1 1 d . . .
C60 C 0.4166(10) 0.2072(9) 0.1415(7) 0.091(3) Uani 1 1 d . . .
C61 C 0.3131(11) 0.3242(9) 0.1092(8) 0.105(4) Uani 1 1 d . . .
H61A H 0.2354 0.3120 0.0841 0.158 Uiso 1 1 calc R . .
H61B H 0.3590 0.3687 0.0704 0.158 Uiso 1 1 calc R . .
H61C H 0.2795 0.3662 0.1527 0.158 Uiso 1 1 calc R . .
C62 C 0.4605(15) 0.1301(11) 0.0660(7) 0.117(5) Uani 1 1 d . . .
H62A H 0.3812 0.1074 0.0521 0.176 Uiso 1 1 calc R . .
H62B H 0.5374 0.0616 0.0828 0.176 Uiso 1 1 calc R . .
H62C H 0.4881 0.1773 0.0201 0.176 Uiso 1 1 calc R . .
C63 C 0.3403(9) 0.1387(9) 0.2065(6) 0.081(3) Uani 1 1 d . . .
H63A H 0.3229 0.1757 0.2532 0.122 Uiso 1 1 calc R . .
H63B H 0.3986 0.0597 0.2211 0.122 Uiso 1 1 calc R . .
H63C H 0.2527 0.1386 0.1851 0.122 Uiso 1 1 calc R . .
C70 C 0.7071(11) 0.2405(9) 0.0924(6) 0.079(3) Uani 1 1 d . . .
C71 C 0.6321(14) 0.3457(10) 0.0265(7) 0.126(5) Uani 1 1 d . . .
H71A H 0.6969 0.3562 -0.0161 0.188 Uiso 1 1 calc R . .
H71B H 0.6003 0.4154 0.0498 0.188 Uiso 1 1 calc R . .
H71C H 0.5530 0.3301 0.0052 0.188 Uiso 1 1 calc R . .
C72 C 0.7659(10) 0.1375(7) 0.0497(5) 0.069(2) Uani 1 1 d . . .
H72A H 0.6912 0.1240 0.0224 0.103 Uiso 1 1 calc R . .
H72B H 0.8091 0.0693 0.0883 0.103 Uiso 1 1 calc R . .
H72C H 0.8347 0.1537 0.0113 0.103 Uiso 1 1 calc R . .
C73 C 0.8327(11) 0.2694(10) 0.1325(8) 0.106(4) Uani 1 1 d . . .
H73A H 0.8887 0.2000 0.1657 0.159 Uiso 1 1 calc R . .
H73B H 0.7944 0.3287 0.1649 0.159 Uiso 1 1 calc R . .
H73C H 0.8902 0.2968 0.0911 0.159 Uiso 1 1 calc R . .
C80 C 0.5566(11) 0.3268(7) 0.2429(6) 0.075(3) Uani 1 1 d . . .
C81 C 0.5382(10) 0.4472(7) 0.1916(6) 0.076(3) Uani 1 1 d . . .
H81A H 0.5174 0.5053 0.2258 0.114 Uiso 1 1 calc R . .
H81B H 0.4624 0.4639 0.1541 0.114 Uiso 1 1 calc R . .
H81C H 0.6234 0.4481 0.1628 0.114 Uiso 1 1 calc R . .
C82 C 0.4123(12) 0.3311(9) 0.2937(7) 0.106(4) Uani 1 1 d . . .
H82A H 0.4345 0.2819 0.3452 0.158 Uiso 1 1 calc R . .
H82B H 0.3510 0.3040 0.2647 0.158 Uiso 1 1 calc R . .
H82C H 0.3663 0.4100 0.3009 0.158 Uiso 1 1 calc R . .
C83 C 0.6707(10) 0.2994(8) 0.3045(6) 0.072(3) Uani 1 1 d . . .
H83A H 0.7557 0.3078 0.2783 0.109 Uiso 1 1 calc R . .
H83B H 0.6865 0.2206 0.3323 0.109 Uiso 1 1 calc R . .
H83C H 0.6430 0.3522 0.3424 0.109 Uiso 1 1 calc R . .

loop_
_atom_site_aniso_label
_atom_site_aniso_U_11
_atom_site_aniso_U_22
_atom_site_aniso_U_33
_atom_site_aniso_U_23
_atom_site_aniso_U_13
_atom_site_aniso_U_12
Pt1 0.03676(13) 0.03054(14) 0.03489(13) -0.00371(10) 0.00240(9) -0.00275(10)
Ru1 0.0336(2) 0.0400(3) 0.0298(2) -0.0040(2) 0.00472(19) -0.0103(2)
Ru2 0.0380(3) 0.0384(3) 0.0427(3) -0.0110(2) 0.0020(2) -0.0147(2)
Ru3 0.0330(2) 0.0355(3) 0.0307(2) -0.0055(2) 0.00450(18) -0.0061(2)
Ru4 0.0302(2) 0.0421(3) 0.0337(2) -0.0066(2) -0.00086(18) -0.0106(2)
Ru5 0.0382(3) 0.0306(3) 0.0422(3) 0.0021(2) 0.0005(2) -0.0018(2)
P1 0.0427(9) 0.0318(9) 0.0451(9) -0.0044(7) -0.0063(7) -0.0003(7)
O11 0.077(4) 0.167(8) 0.060(4) -0.059(4) 0.012(3) -0.052(5)
O12 0.087(5) 0.115(6) 0.093(5) -0.038(4) 0.048(4) -0.064(5)
O13 0.095(5) 0.066(4) 0.085(4) 0.004(3) 0.050(4) 0.021(3)
O21 0.067(4) 0.104(5) 0.083(4) -0.011(4) -0.023(3) -0.026(4)
O22 0.105(5) 0.078(5) 0.087(5) -0.019(4) 0.031(4) -0.059(4)
O23 0.123(6) 0.089(5) 0.110(6) -0.070(5) 0.046(5) -0.052(5)
O31 0.098(5) 0.106(6) 0.074(4) 0.010(4) -0.004(4) -0.071(5)
O32 0.168(8) 0.154(8) 0.048(4) -0.002(4) -0.020(4) -0.108(7)
O33 0.094(5) 0.079(5) 0.126(7) -0.004(5) 0.028(5) 0.044(4)
O41 0.070(4) 0.060(4) 0.084(4) -0.005(3) -0.016(3) -0.027(3)
O42 0.078(4) 0.109(5) 0.043(3) -0.009(3) -0.018(3) -0.022(4)
O43 0.035(3) 0.117(6) 0.090(5) -0.004(4) 0.013(3) -0.012(3)
O51 0.053(4) 0.091(5) 0.141(7) 0.020(5) -0.038(4) -0.003(3)
O52 0.154(8) 0.038(4) 0.174(9) -0.017(5) -0.046(7) -0.016(4)
O53 0.113(5) 0.068(4) 0.061(4) 0.030(3) 0.030(4) 0.021(4)
C1 0.028(3) 0.031(3) 0.035(3) -0.002(2) -0.004(2) -0.005(2)
C11 0.042(4) 0.088(6) 0.043(4) -0.017(4) 0.006(3) -0.023(4)
C12 0.053(4) 0.064(5) 0.045(4) -0.016(4) 0.015(3) -0.025(4)
C13 0.047(4) 0.045(4) 0.048(4) -0.005(3) 0.017(3) -0.004(3)
C21 0.046(4) 0.066(5) 0.055(4) -0.013(4) -0.003(3) -0.020(4)
C22 0.062(5) 0.048(4) 0.059(5) -0.014(4) 0.003(4) -0.018(4)
C23 0.072(5) 0.057(5) 0.069(5) -0.027(4) 0.017(4) -0.033(4)
C31 0.048(4) 0.067(5) 0.043(4) -0.011(4) 0.004(3) -0.018(4)
C32 0.072(5) 0.077(6) 0.039(4) -0.001(4) 0.000(4) -0.036(5)
C33 0.069(6) 0.057(6) 0.116(9) -0.019(6) -0.002(6) 0.003(5)
C41 0.050(4) 0.054(5) 0.048(4) -0.006(3) -0.010(3) -0.017(4)
C42 0.042(4) 0.064(5) 0.045(4) -0.008(3) 0.000(3) -0.017(3)
C43 0.039(4) 0.064(5) 0.049(4) -0.002(4) 0.000(3) -0.014(3)
C51 0.046(4) 0.061(5) 0.072(5) 0.007(4) -0.004(4) -0.009(4)
C52 0.084(6) 0.042(5) 0.079(6) 0.000(4) -0.011(5) -0.016(4)
C53 0.065(5) 0.057(5) 0.053(5) 0.009(4) 0.009(4) -0.005(4)
C60 0.062(6) 0.072(6) 0.135(9) 0.002(6) -0.046(6) -0.019(5)
C61 0.076(7) 0.073(7) 0.151(11) 0.007(7) -0.069(7) -0.001(5)
C62 0.167(13) 0.107(10) 0.095(8) -0.027(7) -0.054(8) -0.052(9)
C63 0.056(5) 0.092(8) 0.105(8) -0.033(6) -0.001(5) -0.026(5)
C70 0.089(7) 0.063(6) 0.065(5) 0.007(5) 0.006(5) 0.001(5)
C71 0.150(11) 0.082(8) 0.076(7) 0.041(6) 0.022(7) 0.036(7)
C72 0.085(6) 0.054(5) 0.053(5) -0.008(4) 0.010(4) 0.001(4)
C73 0.069(6) 0.097(9) 0.140(10) 0.029(8) -0.017(7) -0.034(6)
C80 0.089(7) 0.044(5) 0.084(6) -0.015(5) -0.026(5) -0.001(4)
C81 0.076(6) 0.034(4) 0.111(8) -0.011(5) -0.007(5) -0.005(4)
C82 0.112(9) 0.076(8) 0.097(8) -0.023(6) 0.030(7) 0.024(6)
C83 0.076(6) 0.056(5) 0.086(6) -0.033(5) -0.024(5) -0.005(4)

loop_
_atom_type_symbol
_atom_type_description
_atom_type_scat_dispersion_real
_atom_type_scat_dispersion_imag
_atom_type_scat_source
C C 0.0033 0.0016 'International Tables Vol C Tables 4.2.6.8 and 6.1.1.4'
H H 0.0000 0.0000 'International Tables Vol C Tables 4.2.6.8 and 6.1.1.4'
O O 0.0106 0.0060 'International Tables Vol C Tables 4.2.6.8 and 6.1.1.4'
P P 0.1023 0.0942 'International Tables Vol C Tables 4.2.6.8 and 6.1.1.4'
Ru Ru -1.2594 0.8363 'International Tables Vol C Tables 4.2.6.8 and 6.1.1.4'
Pt Pt -1.7033 8.3905 'International Tables Vol C Tables 4.2.6.8 and 6.1.1.4'

loop_
_geom_angle_atom_site_label_1
_geom_angle_atom_site_label_2
_geom_angle_atom_site_label_3
_geom_angle
_geom_angle_site_symmetry_1
_geom_angle_site_symmetry_3
_geom_angle_publ_flag
C13 Pt1 C1 94.3(3) . . ?
C13 Pt1 P1 101.6(2) . . ?
C1 Pt1 P1 164.11(16) . . ?
C13 Pt1 Ru1 48.0(2) . . ?
C1 Pt1 Ru1 46.31(16) . . ?
P1 Pt1 Ru1 149.58(5) . . ?
C13 Pt1 Ru3 133.6(2) . . ?
C1 Pt1 Ru3 39.35(15) . . ?
P1 Pt1 Ru3 124.75(5) . . ?
Ru1 Pt1 Ru3 85.662(15) . . ?
C13 Pt1 Ru4 93.8(2) . . ?
C1 Pt1 Ru4 40.96(15) . . ?
P1 Pt1 Ru4 136.20(5) . . ?
Ru1 Pt1 Ru4 58.720(14) . . ?
Ru3 Pt1 Ru4 54.063(13) . . ?
C13 Pt1 Ru2 93.0(2) . . ?
C1 Pt1 Ru2 40.80(15) . . ?
P1 Pt1 Ru2 136.94(5) . . ?
Ru1 Pt1 Ru2 58.657(15) . . ?
Ru3 Pt1 Ru2 54.063(14) . . ?
Ru4 Pt1 Ru2 81.760(15) . . ?
C11 Ru1 C12 89.8(3) . . ?
C11 Ru1 C1 133.6(3) . . ?
C12 Ru1 C1 136.6(3) . . ?
C11 Ru1 C13 88.6(3) . . ?
C12 Ru1 C13 88.4(3) . . ?
C1 Ru1 C13 93.5(2) . . ?
C11 Ru1 C53 89.1(3) . . ?
C12 Ru1 C53 88.2(3) . . ?
C1 Ru1 C53 90.6(3) . . ?
C13 Ru1 C53 175.9(3) . . ?
C11 Ru1 Pt1 118.0(3) . . ?
C12 Ru1 Pt1 120.3(2) . . ?
C1 Ru1 Pt1 47.91(16) . . ?
C13 Ru1 Pt1 45.60(18) . . ?
C53 Ru1 Pt1 138.48(19) . . ?
C11 Ru1 Ru5 116.5(2) . . ?
C12 Ru1 Ru5 117.8(2) . . ?
C1 Ru1 Ru5 48.44(16) . . ?
C13 Ru1 Ru5 141.94(19) . . ?
C53 Ru1 Ru5 42.13(19) . . ?
Pt1 Ru1 Ru5 96.347(18) . . ?
C11 Ru1 Ru2 173.4(3) . . ?
C12 Ru1 Ru2 91.5(2) . . ?
C1 Ru1 Ru2 45.24(15) . . ?
C13 Ru1 Ru2 97.9(2) . . ?
C53 Ru1 Ru2 84.5(2) . . ?
Pt1 Ru1 Ru2 66.681(16) . . ?
Ru5 Ru1 Ru2 57.233(18) . . ?
C11 Ru1 Ru4 88.5(2) . . ?
C12 Ru1 Ru4 172.7(2) . . ?
C1 Ru1 Ru4 45.32(15) . . ?
C13 Ru1 Ru4 98.64(19) . . ?
C53 Ru1 Ru4 84.7(2) . . ?
Pt1 Ru1 Ru4 66.610(15) . . ?
Ru5 Ru1 Ru4 57.035(18) . . ?
Ru2 Ru1 Ru4 89.383(19) . . ?
C22 Ru2 C23 93.5(3) . . ?
C22 Ru2 C21 92.8(3) . . ?
C23 Ru2 C21 89.9(4) . . ?
C22 Ru2 C1 125.6(3) . . ?
C23 Ru2 C1 126.1(3) . . ?
C21 Ru2 C1 119.4(3) . . ?
C22 Ru2 Ru5 95.4(2) . . ?
C23 Ru2 Ru5 96.4(3) . . ?
C21 Ru2 Ru5 169.4(2) . . ?
C1 Ru2 Ru5 50.09(15) . . ?
C22 Ru2 Ru3 156.3(2) . . ?
C23 Ru2 Ru3 83.8(2) . . ?
C21 Ru2 Ru3 110.8(2) . . ?
C1 Ru2 Ru3 45.00(16) . . ?
Ru5 Ru2 Ru3 61.679(18) . . ?
C22 Ru2 Ru1 84.4(2) . . ?
C23 Ru2 Ru1 156.1(3) . . ?
C21 Ru2 Ru1 114.0(2) . . ?
C1 Ru2 Ru1 43.82(16) . . ?
Ru5 Ru2 Ru1 60.331(18) . . ?
Ru3 Ru2 Ru1 88.686(19) . . ?
C22 Ru2 Pt1 127.9(2) . . ?
C23 Ru2 Pt1 137.2(2) . . ?
C21 Ru2 Pt1 78.9(2) . . ?
C1 Ru2 Pt1 40.84(15) . . ?
Ru5 Ru2 Pt1 90.678(18) . . ?
Ru3 Ru2 Pt1 62.844(15) . . ?
Ru1 Ru2 Pt1 54.662(14) . . ?
C32 Ru3 C31 93.0(3) . . ?
C32 Ru3 C33 95.5(4) . . ?
C31 Ru3 C33 97.7(4) . . ?
C32 Ru3 C1 126.4(3) . . ?
C31 Ru3 C1 123.6(3) . . ?
C33 Ru3 C1 114.0(4) . . ?
C32 Ru3 Ru4 164.8(3) . . ?
C31 Ru3 Ru4 84.2(2) . . ?
C33 Ru3 Ru4 99.6(3) . . ?
C1 Ru3 Ru4 46.78(15) . . ?
C32 Ru3 Ru2 85.5(2) . . ?
C31 Ru3 Ru2 160.6(2) . . ?
C33 Ru3 Ru2 101.8(3) . . ?
C1 Ru3 Ru2 46.65(16) . . ?
Ru4 Ru3 Ru2 92.227(19) . . ?
C32 Ru3 Ru5 131.2(2) . . ?
C31 Ru3 Ru5 132.4(2) . . ?
C33 Ru3 Ru5 66.0(4) . . ?
C1 Ru3 Ru5 48.04(16) . . ?
Ru4 Ru3 Ru5 57.607(18) . . ?
Ru2 Ru3 Ru5 57.779(17) . . ?
C32 Ru3 Pt1 102.9(3) . . ?
C31 Ru3 Pt1 98.6(2) . . ?
C33 Ru3 Pt1 154.7(4) . . ?
C1 Ru3 Pt1 40.73(16) . . ?
Ru4 Ru3 Pt1 63.058(15) . . ?
Ru2 Ru3 Pt1 63.093(15) . . ?
Ru5 Ru3 Pt1 88.777(17) . . ?
C43 Ru4 C42 88.8(3) . . ?
C43 Ru4 C41 90.6(3) . . ?
C42 Ru4 C41 94.8(3) . . ?
C43 Ru4 C1 127.1(3) . . ?
C42 Ru4 C1 128.2(3) . . ?
C41 Ru4 C1 117.4(3) . . ?
C43 Ru4 Ru5 96.3(3) . . ?
C42 Ru4 Ru5 95.9(2) . . ?
C41 Ru4 Ru5 167.4(2) . . ?
C1 Ru4 Ru5 50.22(16) . . ?
C43 Ru4 Ru3 85.0(2) . . ?
C42 Ru4 Ru3 155.9(2) . . ?
C41 Ru4 Ru3 108.5(2) . . ?
C1 Ru4 Ru3 45.01(16) . . ?
Ru5 Ru4 Ru3 61.784(18) . . ?
C43 Ru4 Ru1 155.8(2) . . ?
C42 Ru4 Ru1 87.5(2) . . ?
C41 Ru4 Ru1 113.6(2) . . ?
C1 Ru4 Ru1 43.79(16) . . ?
Ru5 Ru4 Ru1 60.395(18) . . ?
Ru3 Ru4 Ru1 88.669(18) . . ?
C43 Ru4 Pt1 138.7(2) . . ?
C42 Ru4 Pt1 131.0(2) . . ?
C41 Ru4 Pt1 77.1(2) . . ?
C1 Ru4 Pt1 40.90(16) . . ?
Ru5 Ru4 Pt1 90.867(17) . . ?
Ru3 Ru4 Pt1 62.879(14) . . ?
Ru1 Ru4 Pt1 54.670(13) . . ?
C52 Ru5 C51 93.8(4) . . ?
C52 Ru5 C53 93.4(4) . . ?
C51 Ru5 C53 92.7(4) . . ?
C52 Ru5 C1 130.6(3) . . ?
C51 Ru5 C1 131.8(3) . . ?
C53 Ru5 C1 100.9(3) . . ?
C52 Ru5 Ru4 168.0(3) . . ?
C51 Ru5 Ru4 84.4(3) . . ?
C53 Ru5 Ru4 98.6(3) . . ?
C1 Ru5 Ru4 48.10(14) . . ?
C52 Ru5 Ru2 83.6(3) . . ?
C51 Ru5 Ru2 169.1(3) . . ?
C53 Ru5 Ru2 98.0(2) . . ?
C1 Ru5 Ru2 47.86(14) . . ?
Ru4 Ru5 Ru2 95.93(2) . . ?
C52 Ru5 Ru1 126.6(3) . . ?
C51 Ru5 Ru1 126.4(3) . . ?
C53 Ru5 Ru1 56.0(2) . . ?
C1 Ru5 Ru1 44.86(15) . . ?
Ru4 Ru5 Ru1 62.570(18) . . ?
Ru2 Ru5 Ru1 62.436(18) . . ?
C52 Ru5 Ru3 109.4(3) . . ?
C51 Ru5 Ru3 110.9(2) . . ?
C53 Ru5 Ru3 145.2(2) . . ?
C1 Ru5 Ru3 44.35(15) . . ?
Ru4 Ru5 Ru3 60.609(17) . . ?
Ru2 Ru5 Ru3 60.542(18) . . ?
Ru1 Ru5 Ru3 89.212(19) . . ?
C60 P1 C80 106.8(5) . . ?
C60 P1 C70 108.3(5) . . ?
C80 P1 C70 105.4(5) . . ?
C60 P1 Pt1 113.0(3) . . ?
C80 P1 Pt1 113.8(3) . . ?
C70 P1 Pt1 109.2(3) . . ?
Ru3 C1 Ru1 174.3(3) . . ?
Ru3 C1 Ru2 88.4(2) . . ?
Ru1 C1 Ru2 90.9(2) . . ?
Ru3 C1 Pt1 99.9(2) . . ?
Ru1 C1 Pt1 85.8(2) . . ?
Ru2 C1 Pt1 98.4(2) . . ?
Ru3 C1 Ru4 88.2(2) . . ?
Ru1 C1 Ru4 90.9(2) . . ?
Ru2 C1 Ru4 163.5(3) . . ?
Pt1 C1 Ru4 98.1(2) . . ?
Ru3 C1 Ru5 87.6(2) . . ?
Ru1 C1 Ru5 86.7(2) . . ?
Ru2 C1 Ru5 82.0(2) . . ?
Pt1 C1 Ru5 172.5(3) . . ?
Ru4 C1 Ru5 81.67(19) . . ?
O11 C11 Ru1 177.0(8) . . ?
O12 C12 Ru1 176.8(7) . . ?
O13 C13 Pt1 139.2(6) . . ?
O13 C13 Ru1 134.4(6) . . ?
Pt1 C13 Ru1 86.5(3) . . ?
O21 C21 Ru2 170.7(8) . . ?
O22 C22 Ru2 175.6(8) . . ?
O23 C23 Ru2 177.2(8) . . ?
O31 C31 Ru3 177.4(7) . . ?
O32 C32 Ru3 178.1(8) . . ?
O33 C33 Ru3 163.0(11) . . ?
O41 C41 Ru4 170.9(7) . . ?
O42 C42 Ru4 175.1(7) . . ?
O43 C43 Ru4 177.4(7) . . ?
O51 C51 Ru5 177.6(8) . . ?
O52 C52 Ru5 176.7(9) . . ?
O53 C53 Ru5 153.4(7) . . ?
O53 C53 Ru1 124.7(6) . . ?
Ru5 C53 Ru1 81.8(3) . . ?
C61 C60 C63 108.3(9) . . ?
C61 C60 C62 108.4(9) . . ?
C63 C60 C62 107.2(8) . . ?
C61 C60 P1 119.8(7) . . ?
C63 C60 P1 109.1(7) . . ?
C62 C60 P1 103.3(7) . . ?
C72 C70 C71 106.2(8) . . ?
C72 C70 C73 109.7(9) . . ?
C71 C70 C73 109.8(9) . . ?
C72 C70 P1 110.5(7) . . ?
C71 C70 P1 115.7(7) . . ?
C73 C70 P1 104.8(7) . . ?
C83 C80 C81 111.1(8) . . ?
C83 C80 C82 105.7(8) . . ?
C81 C80 C82 107.8(8) . . ?
C83 C80 P1 109.8(6) . . ?
C81 C80 P1 114.3(7) . . ?
C82 C80 P1 107.7(7) . . ?

loop_
_geom_bond_atom_site_label_1
_geom_bond_atom_site_label_2
_geom_bond_distance
_geom_bond_site_symmetry_2
_geom_bond_publ_flag
Pt1 C13 2.002(7) . ?
Pt1 C1 2.081(6) . ?
Pt1 P1 2.3547(17) . ?
Pt1 Ru1 2.7966(5) . ?
Pt1 Ru3 3.1413(5) . ?
Pt1 Ru4 3.1463(5) . ?
Pt1 Ru2 3.1483(6) . ?
Ru1 C11 1.897(7) . ?
Ru1 C12 1.915(7) . ?
Ru1 C1 2.028(6) . ?
Ru1 C13 2.081(7) . ?
Ru1 C53 2.404(8) . ?
Ru1 Ru5 2.8699(7) . ?
Ru1 Ru2 2.9280(7) . ?
Ru1 Ru4 2.9297(7) . ?
Ru2 C22 1.905(8) . ?
Ru2 C23 1.905(8) . ?
Ru2 C21 1.911(8) . ?
Ru2 C1 2.079(5) . ?
Ru2 Ru5 2.7773(7) . ?
Ru2 Ru3 2.8585(7) . ?
Ru3 C32 1.887(8) . ?
Ru3 C31 1.893(8) . ?
Ru3 C33 1.917(10) . ?
Ru3 C1 2.022(6) . ?
Ru3 Ru4 2.8576(7) . ?
Ru3 Ru5 2.8900(7) . ?
Ru4 C43 1.876(7) . ?
Ru4 C42 1.906(7) . ?
Ru4 C41 1.928(8) . ?
Ru4 C1 2.083(5) . ?
Ru4 Ru5 2.7693(8) . ?
Ru5 C52 1.905(9) . ?
Ru5 C51 1.908(8) . ?
Ru5 C53 1.945(8) . ?
Ru5 C1 2.151(6) . ?
P1 C60 1.868(9) . ?
P1 C80 1.927(9) . ?
P1 C70 1.944(10) . ?
O11 C11 1.142(9) . ?
O12 C12 1.125(8) . ?
O13 C13 1.146(9) . ?
O21 C21 1.122(9) . ?
O22 C22 1.139(9) . ?
O23 C23 1.122(9) . ?
O31 C31 1.133(9) . ?
O32 C32 1.139(9) . ?
O33 C33 1.129(11) . ?
O41 C41 1.125(9) . ?
O42 C42 1.127(8) . ?
O43 C43 1.134(8) . ?
O51 C51 1.128(9) . ?
O52 C52 1.139(10) . ?
O53 C53 1.153(9) . ?
C60 C61 1.516(13) . ?
C60 C63 1.564(14) . ?
C60 C62 1.681(16) . ?
C70 C72 1.509(12) . ?
C70 C71 1.564(12) . ?
C70 C73 1.602(14) . ?
C80 C83 1.500(11) . ?
C80 C81 1.527(12) . ?
C80 C82 1.630(15) . ?
